data_2000078
loop_
_publ_author_name
'Bagieu-Beucher, M.'
'Durif, A.'
'Guitel, J. C.'

_publ_section_title
;
 Structure of ethylenediammonium dihydrogentetraoxophosphate(V)
 pentahydrogenbis[tetraoxophosphate(V)]
;
_journal_issue 3
_journal_name_full
;
 Acta Crystallographica, Section C: Crystal Structure Communications
;
_journal_page_first 421
_journal_page_last 423
_journal_paper_doi 10.1107/s0108270188011977
_journal_volume 45
_journal_year 1989
_chemical_formula_sum 'C2 H17 N2 O12 P3'
_space_group_IT_number 15
_symmetry_cell_setting monoclinic
_symmetry_space_group_name_Hall '-C 2yc'
_symmetry_space_group_name_H-M 'C 1 2/c 1'
_cell_angle_alpha 90
_cell_angle_beta 107.43(5)
_cell_angle_gamma 90
_cell_formula_units_Z 4
_cell_length_a 13.034(10)
_cell_length_b 7.923(7)
_cell_length_c 13.225(10)
_cell_volume 1303.015
_exptl_crystal_density_diffrn 1.805
_refine_ls_R_factor_gt 0.024
_refine_ls_wR_factor_gt 0.024
_cod_original_sg_symbol_H-M 'C 2/c'
_cod_database_code 2000078

loop_
_symmetry_equiv_pos_site_id
_symmetry_equiv_pos_as_xyz
1 x,y,z
2 1/2+x,1/2+y,z
3 -x,y,1/2-z
4 1/2-x,1/2+y,1/2-z
5 -x,-y,-z
6 -1/2-x,-1/2-y,-z
7 x,-y,-1/2+z
8 -1/2+x,-1/2-y,-1/2+z

loop_
_atom_site_label
_atom_site_type_symbol
_atom_site_fract_x
_atom_site_fract_y
_atom_site_fract_z
P1 P 0.00000 0.17652(6) 0.25000
P2 P 0.37860(2) 0.21310(4) 0.40870(3)
O1 O 0.09418(8) 0.3016(1) 0.26071(9)
O2 O 0.02194(9) 0.0679(1) 0.34826(8)
O3 O 0.41148(8) 0.0636(1) 0.48231(8)
O4 O 0.34992(8) 0.3652(1) 0.46961(8)
O5 O 0.47941(8) 0.2619(1) 0.37409(9)
O6 O 0.28405(8) 0.1814(2) 0.31389(8)
C1 C 0.2480(1) 0.7461(2) 0.5566(1)
N1 N 0.31329(9) 0.8831(2) 0.62041(9)
H1 H 0.155(2) 0.259(3) 0.277(2)
H2 H 0.468(3) 0.031(6) 0.486(4)
H3 H 0.383(2) 0.377(3) 0.511(2)
H4 H 0.482(2) 0.353(4) 0.361(2)
H5 H 0.273(1) 0.637(3) 0.588(1)
H6 H 0.180(1) 0.754(2) 0.564(1)
H7 H 0.293(2) 0.969(3) 0.600(2)
H8 H 0.310(1) 0.880(3) 0.683(1)
H9 H 0.381(2) 0.874(3) 0.626(1)
O1B O -0.09418(8) 0.3016(1) 0.23929(9)
O2B O -0.02194(9) 0.0679(1) 0.15174(8)
H1B H -0.155(2) 0.259(3) 0.223(2)
C1E* C 0.2520(1) 0.7539(2) 0.4434(1)
N1E* N 0.18671(9) 0.6169(2) 0.37959(9)
H5E* H 0.227(1) 0.863(3) 0.412(1)
H6E* H 0.320(1) 0.746(2) 0.436(1)
H7E* H 0.207(2) 0.531(3) 0.400(2)
H8E* H 0.190(1) 0.620(3) 0.317(1)
H9E* H 0.119(2) 0.626(3) 0.374(1)

loop_
_atom_type_symbol
_atom_type_radius_bond
C 0.68
H 0.23
N 0.68
O 0.68
P 1.05
